data_9013904
loop_
_publ_author_name
'Macavei, J.'
'Schulz, H.'

_publ_section_title
;
 The crystal structure of wolframite type tungstates at high pressure
 Note: P = 3.02 GPa
;
_journal_name_full 'Zeitschrift fur Kristallographie'
_journal_page_first 193
_journal_page_last 208
_journal_volume 207
_journal_year 1993
_chemical_compound_source Synthetic
_chemical_formula_structural Mg(WO4)
_chemical_formula_sum 'Mg O4 W'
_chemical_name_mineral Huanzalait
_space_group_IT_number 13
_symmetry_space_group_name_Hall '-P 2yc'
_symmetry_space_group_name_H-M 'P 1 2/c 1'
_cell_angle_alpha 90
_cell_angle_beta 90.64
_cell_angle_gamma 90
_cell_length_a 4.660
_cell_formula_units_Z 2
_cell_length_b 5.6406
_cell_length_c 4.910
_cell_volume 129.052
_database_code_amcsd 0011048
_diffrn_ambient_pressure 3.02e+06
_exptl_crystal_density_diffrn 7.004
_cod_original_formula_sum 'Mg W O4'
_cod_database_code 9013904

loop_
_space_group_symop_operation_xyz
x,y,z
x,-y,1/2+z
-x,y,1/2-z
-x,-y,-z

loop_
_atom_site_label
_atom_site_fract_x
_atom_site_fract_y
_atom_site_fract_z
_atom_site_U_iso_or_equiv
Mg 0.50000 0.67300 0.25000 0.01000
W 0.00000 0.18250 0.25000 0.00630
O1 0.22000 0.10600 0.93900 0.00800
O2 0.25600 0.37800 0.40100 0.00600

loop_
_cod_related_entry_id
_cod_related_entry_database
_cod_related_entry_code
1 AMCSD 0011048
